data_7204142
loop_
_publ_author_name
'Morgado, Jorge'
'Santos, Isabel C.'
'Veiros, Lu\'is F.'
'Rodrigues, C\'esar'
'Henriques, Rui T.'
'Duarte, M. Teresa'
'Alc\'acer, Lu\'is'
'Almeida, Manuel'

_publ_section_title
;
 Preparation, structural, electrical and magnetic properties of
 tetrathiafulvalene-Au(pds)2 salts (pds = pyrazine-2,3-diselenolate)
;
_journal_issue 9
_journal_name_full 'Journal of Materials Chemistry'
_journal_page_first 2108
_journal_paper_doi 10.1039/b102220m
_journal_volume 11
_journal_year 2001
_chemical_formula_sum 'C8.5 H5 Au0.5 N2 S3 Se2'
_chemical_formula_weight 487.73
_chemical_name_systematic
; 
? 
;
_space_group_IT_number 12
_symmetry_cell_setting monoclinic
_symmetry_space_group_name_Hall '-C 2y'
_symmetry_space_group_name_H-M 'C 1 2/m 1'
_atom_sites_solution_hydrogens geom
_atom_sites_solution_primary direct
_atom_sites_solution_secondary difmap
_audit_creation_method SHELXL-97
_cell_angle_alpha 90.00
_cell_angle_beta 91.79(2)
_cell_angle_gamma 90.00
_cell_formula_units_Z 8
_cell_length_a 22.437(9)
_cell_length_b 10.9810(10)
_cell_length_c 10.854(5)
_cell_measurement_temperature 293(2)
_cell_volume 2672.9(17)
_computing_structure_refinement 'SHELXL-97 (Sheldrick, 1997)'
_computing_structure_solution 'SHELXS-97 (Sheldrick, 1990)'
_diffrn_ambient_temperature 293(2)
_diffrn_measured_fraction_theta_full 0.499
_diffrn_measured_fraction_theta_max 0.499
_diffrn_radiation_monochromator graphite
_diffrn_radiation_source 'fine-focus sealed tube'
_diffrn_radiation_type MoK\a
_diffrn_radiation_wavelength 0.71069
_diffrn_reflns_av_R_equivalents 0.0461
_diffrn_reflns_av_sigmaI/netI 13.5433
_diffrn_reflns_limit_h_max 0
_diffrn_reflns_limit_h_min -29
_diffrn_reflns_limit_k_max 1
_diffrn_reflns_limit_k_min -14
_diffrn_reflns_limit_l_max 14
_diffrn_reflns_limit_l_min -14
_diffrn_reflns_number 3807
_diffrn_reflns_theta_full 27.98
_diffrn_reflns_theta_max 27.98
_diffrn_reflns_theta_min 2.77
_exptl_absorpt_coefficient_mu 11.435
_exptl_absorpt_correction_T_max 0.9991
_exptl_absorpt_correction_T_min 0.8278
_exptl_absorpt_correction_type psi-scan
_exptl_crystal_colour black
_exptl_crystal_density_diffrn 2.424
_exptl_crystal_density_method 'not measured'
_exptl_crystal_description plate
_exptl_crystal_F_000 1804
_exptl_crystal_size_max 0.20
_exptl_crystal_size_mid 0.15
_exptl_crystal_size_min 0.10
_refine_diff_density_max 2.416
_refine_diff_density_min -1.030
_refine_diff_density_rms 0.247
_refine_ls_extinction_method none
_refine_ls_goodness_of_fit_ref 0.907
_refine_ls_hydrogen_treatment mixed
_refine_ls_matrix_type full
_refine_ls_number_parameters 151
_refine_ls_number_reflns 3392
_refine_ls_number_restraints 0
_refine_ls_restrained_S_all 0.907
_refine_ls_R_factor_all 0.1646
_refine_ls_R_factor_gt 0.0554
_refine_ls_shift/su_max 0.003
_refine_ls_shift/su_mean 0.000
_refine_ls_structure_factor_coef Fsqd
_refine_ls_weighting_details 'w=1/[\s^2^(Fo^2^)+(0.0839P)^2^+0.0000P] where P=(Fo^2^+2Fc^2^)/3'
_refine_ls_weighting_scheme calc
_refine_ls_wR_factor_gt 0.1412
_refine_ls_wR_factor_ref 0.1538
_reflns_number_gt 1768
_reflns_number_total 3392
_reflns_threshold_expression >2sigma(I)
_cod_data_source_file b102220m.txt
_cod_data_source_block (ttf)3[Au(pds)2]2
_cod_depositor_comments
;
The following automatic conversions were performed:

'_refine_ls_weighting_scheme' value 'calc
w=1/[\s^2^(Fo^2^)+(0.0839P)^2^+0.0000P] where P=(Fo^2^+2Fc^2^)/3' was
changed to 'calc'. New tag '_refine_ls_weighting_details' was
created. The value of the new tag was set to
'w=1/[\s^2^(Fo^2^)+(0.0839P)^2^+0.0000P] where P=(Fo^2^+2Fc^2^)/3'.

Automatic conversion script
Id: cif_fix_values 3143 2015-03-26 13:38:13Z robertas 
;
_cod_original_sg_symbol_H-M C2/m
_cod_original_formula_sum 'C8.50 H5 Au0.50 N2 S3 Se2'
_cod_database_code 7204142

loop_
_symmetry_equiv_pos_as_xyz
'x, y, z'
'x, -y, z'
'x+1/2, y+1/2, z'
'x+1/2, -y+1/2, z'
'-x, -y, -z'
'-x, y, -z'
'-x+1/2, -y+1/2, -z'
'-x+1/2, y+1/2, -z'

loop_
_atom_site_label
_atom_site_type_symbol
_atom_site_fract_x
_atom_site_fract_y
_atom_site_fract_z
_atom_site_U_iso_or_equiv
_atom_site_adp_type
_atom_site_occupancy
_atom_site_calc_flag
_atom_site_refinement_flags
_atom_site_disorder_assembly
_atom_site_disorder_group
Au Au 0.18212(3) 0.0000 0.44764(7) 0.0346(2) Uani 1 d S . .
Se1 Se 0.16297(7) 0.15663(11) 0.29326(12) 0.0473(4) Uani 1 d . . .
Se2 Se 0.20048(7) 0.15752(11) 0.60145(12) 0.0473(4) Uani 1 d . . .
C1 C 0.1246(5) 0.0633(10) 0.1655(10) 0.038(3) Uani 1 d . . .
N1 N 0.1019(5) 0.1273(10) 0.0742(9) 0.047(3) Uani 1 d . . .
C2 C 0.0796(6) 0.0649(13) -0.0181(13) 0.061(4) Uani 1 d . . .
H2 H 0.0632 0.1061 -0.0859 0.073 Uiso 1 calc R . .
C3 C 0.2132(6) 0.0670(11) 0.7457(11) 0.046(3) Uani 1 d . . .
N2 N 0.2234(5) 0.1283(12) 0.8497(10) 0.056(3) Uani 1 d . . .
C4 C 0.2332(6) 0.0594(12) 0.9538(12) 0.058(4) Uani 1 d . . .
H4 H 0.2402 0.0995 1.0283 0.070 Uiso 1 calc R . .
C5 C 0.4375(8) 0.0000 0.1940(17) 0.043(4) Uani 1 d S . .
C6 C 0.4991(8) 0.0000 0.1733(15) 0.042(4) Uani 1 d S . .
S1 S 0.53959(15) 0.1339(3) 0.1532(3) 0.0439(8) Uani 1 d . . .
C7 C 0.6065(6) 0.0598(12) 0.1215(11) 0.052(4) Uani 1 d . . .
H7 H 0.6408 0.1037 0.1052 0.063 Uiso 1 calc R . .
S2 S 0.39924(15) 0.1335(3) 0.2085(3) 0.0470(8) Uani 1 d . . .
C8 C 0.3286(6) 0.0603(11) 0.2263(11) 0.052(3) Uani 1 d . . .
H8 H 0.2937 0.1047 0.2351 0.062 Uiso 1 calc R . .
S3 S 0.42995(14) 0.1326(3) 0.5279(3) 0.0402(7) Uani 1 d . . .
C9 C 0.4693(7) 0.0000 0.5123(13) 0.030(3) Uani 1 d S . .
C10 C 0.3618(5) 0.0611(11) 0.5473(10) 0.039(3) Uani 1 d . . .
H10 H 0.3270 0.1054 0.5573 0.047 Uiso 1 calc R . .

loop_
_atom_site_aniso_label
_atom_site_aniso_U_11
_atom_site_aniso_U_22
_atom_site_aniso_U_33
_atom_site_aniso_U_23
_atom_site_aniso_U_13
_atom_site_aniso_U_12
Au 0.0363(4) 0.0300(3) 0.0375(4) 0.000 0.0020(3) 0.005
Se1 0.0662(10) 0.0269(7) 0.0483(8) -0.0016(5) -0.0068(7) 0.0022(6)
Se2 0.0636(10) 0.0341(8) 0.0441(8) -0.0066(5) -0.0012(7) 0.0049(6)
C1 0.043(7) 0.029(6) 0.041(6) 0.001(5) -0.001(5) 0.004(5)
N1 0.052(7) 0.042(6) 0.046(6) -0.007(5) -0.006(5) 0.002(5)
C2 0.068(10) 0.061(9) 0.053(8) 0.009(7) -0.016(7) -0.005(8)
C3 0.052(8) 0.045(8) 0.041(7) -0.004(6) 0.004(6) 0.005(6)
N2 0.050(7) 0.074(8) 0.044(6) -0.023(6) 0.008(5) 0.005(6)
C4 0.060(9) 0.078(10) 0.038(7) -0.005(7) 0.012(6) -0.002(8)
C5 0.049(11) 0.023(8) 0.058(11) 0.000 0.008(9) 0.000
C6 0.042(10) 0.048(11) 0.037(9) 0.000 0.001(8) 0.000
S1 0.0477(19) 0.0351(16) 0.0488(18) -0.0017(14) 0.0000(15) -0.0093(15)
C7 0.047(8) 0.066(9) 0.042(7) -0.001(6) -0.013(6) -0.005(7)
S2 0.049(2) 0.0351(16) 0.057(2) -0.0053(15) 0.0013(16) 0.0059(15)
C8 0.052(8) 0.049(8) 0.055(8) -0.001(6) -0.003(6) -0.009(6)
S3 0.0366(16) 0.0302(15) 0.0538(18) -0.0008(14) 0.0023(14) 0.0009(13)
C9 0.040(9) 0.031(8) 0.018(7) 0.000 -0.009(7) 0.000
C10 0.034(6) 0.047(7) 0.037(6) 0.000(5) 0.010(5) -0.002(5)

loop_
_atom_type_symbol
_atom_type_description
_atom_type_scat_dispersion_real
_atom_type_scat_dispersion_imag
_atom_type_scat_source
C C 0.0033 0.0016 'International Tables Vol C Tables 4.2.6.8 and 6.1.1.4'
H H 0.0000 0.0000 'International Tables Vol C Tables 4.2.6.8 and 6.1.1.4'
N N 0.0061 0.0033 'International Tables Vol C Tables 4.2.6.8 and 6.1.1.4'
S S 0.1246 0.1234 'International Tables Vol C Tables 4.2.6.8 and 6.1.1.4'
Se Se -0.0929 2.2259 'International Tables Vol C Tables 4.2.6.8 and 6.1.1.4'
Au Au -2.0133 8.8022 'International Tables Vol C Tables 4.2.6.8 and 6.1.1.4'

loop_
_geom_angle_atom_site_label_1
_geom_angle_atom_site_label_2
_geom_angle_atom_site_label_3
_geom_angle
_geom_angle_site_symmetry_1
_geom_angle_site_symmetry_3
_geom_angle_publ_flag
Se2 Au Se2 90.76(7) . 2 ?
Se2 Au Se1 179.50(6) . 2 ?
Se2 Au Se1 89.57(5) 2 2 ?
Se2 Au Se1 89.57(5) . . ?
Se2 Au Se1 179.50(6) 2 . ?
Se1 Au Se1 90.10(7) 2 . ?
C1 Se1 Au 100.8(3) . . ?
C3 Se2 Au 102.4(4) . . ?
N1 C1 C1 122.6(7) . 2 ?
N1 C1 Se1 114.8(8) . . ?
C1 C1 Se1 122.5(3) 2 . ?
C2 N1 C1 115.6(11) . . ?
N1 C2 C2 121.8(8) . 2 ?
N2 C3 C3 120.4(8) . 2 ?
N2 C3 Se2 117.4(10) . . ?
C3 C3 Se2 122.1(4) 2 . ?
C3 N2 C4 116.1(12) . . ?
C4 C4 N2 123.5(7) 2 . ?
C6 C5 S2 120.9(5) . 2 ?
C6 C5 S2 120.9(5) . . ?
S2 C5 S2 118.2(11) 2 . ?
C5 C6 S1 122.5(5) . . ?
C5 C6 S1 122.5(5) . 2 ?
S1 C6 S1 114.7(10) . 2 ?
C6 S1 C7 94.9(7) . . ?
C7 C7 S1 117.7(4) 2 . ?
C5 S2 C8 94.2(7) . . ?
C8 C8 S2 116.7(4) 2 . ?
C9 S3 C10 94.9(6) . . ?
C9 C9 S3 121.8(4) 5_656 2 ?
C9 C9 S3 121.8(4) 5_656 . ?
S3 C9 S3 116.4(9) 2 . ?
C10 C10 S3 116.9(4) 2 . ?

loop_
_geom_bond_atom_site_label_1
_geom_bond_atom_site_label_2
_geom_bond_distance
_geom_bond_site_symmetry_2
_geom_bond_publ_flag
Au Se2 2.4302(15) . ?
Au Se2 2.4302(15) 2 ?
Au Se1 2.4301(15) 2 ?
Au Se1 2.4301(15) . ?
Se1 C1 1.909(11) . ?
Se2 C3 1.869(12) . ?
C1 N1 1.305(14) . ?
C1 C1 1.39(2) 2 ?
N1 C2 1.301(15) . ?
C2 C2 1.43(3) 2 ?
C3 N2 1.328(15) . ?
C3 C3 1.47(3) 2 ?
N2 C4 1.371(16) . ?
C4 C4 1.30(3) 2 ?
C5 C6 1.41(2) . ?
C5 S2 1.708(10) 2 ?
C5 S2 1.708(10) . ?
C6 S1 1.746(10) . ?
C6 S1 1.746(10) 2 ?
S1 C7 1.750(13) . ?
C7 C7 1.31(3) 2 ?
S2 C8 1.792(13) . ?
C8 C8 1.32(3) 2 ?
S3 C9 1.714(8) . ?
S3 C10 1.737(11) . ?
C9 C9 1.41(3) 5_656 ?
C9 S3 1.714(8) 2 ?
C10 C10 1.34(2) 2 ?
